data_4061983
loop_
_publ_author_name
'Santiago Garc\'ia-Granda'

_journal_name_full Organometallics
_journal_year 2003
_chemical_formula_sum 'C23 H18 Cr F24 O10 P2'
_chemical_formula_weight 1024.31
_space_group_IT_number 19
_symmetry_cell_setting orthorhombic
_symmetry_space_group_name_Hall 'P 2ac 2ab'
_symmetry_space_group_name_H-M 'P 21 21 21'
_cell_angle_alpha 90.00
_cell_angle_beta 90.00
_cell_angle_gamma 90.00
_cell_formula_units_Z 4
_cell_length_a 10.080(16)
_cell_length_b 15.74(3)
_cell_length_c 23.566(6)
_cell_measurement_temperature 293(2)
_cell_volume 3739(10)
_diffrn_ambient_temperature 293(2)
_exptl_crystal_density_diffrn 1.820
_cod_depositor_comments
;
The following automatic conversions were performed:
'_symmetry_cell_setting' value 'Orthorhombic' changed to 'orthorhombic'
according to '/home/saulius/struct/CIF-dictionaries/cif_core.dic'
dictionary named 'cif_core.dic' version 2.4.1 from 2010-06-29.

Automatic conversion script
Id: cif_fix_enum 1527 2010-12-29 10:47:43Z saulius 
;
_cod_database_code 4061983

loop_
_symmetry_equiv_pos_as_xyz
'x, y, z'
'x+1/2, -y+1/2, -z'
'-x, y+1/2, -z+1/2'
'-x+1/2, -y, z+1/2'

loop_
_atom_site_label
_atom_site_type_symbol
_atom_site_fract_x
_atom_site_fract_y
_atom_site_fract_z
_atom_site_U_iso_or_equiv
_atom_site_adp_type
_atom_site_occupancy
_atom_site_symmetry_multiplicity
_atom_site_calc_flag
_atom_site_refinement_flags
_atom_site_disorder_assembly
_atom_site_disorder_group
Cr1 Cr -0.0316(3) -0.58874(19) -0.56966(11) 0.0438(8) Uani 1 1 d . . .
P1 P -0.1750(5) -0.4829(3) -0.5482(2) 0.0464(13) Uani 1 1 d . . .
P2 P -0.0612(5) -0.6011(3) -0.66265(19) 0.0419(12) Uani 1 1 d . . .
C1 C 0.0082(17) -0.5907(14) -0.4879(8) 0.057(5) Uani 1 1 d . . .
C2 C 0.126(2) -0.5430(16) -0.4609(9) 0.090(8) Uani 1 1 d . . .
H2A H 0.0945 -0.5089 -0.4299 0.14(3) Uiso 1 1 calc R . .
H2B H 0.1667 -0.5072 -0.4889 0.14(3) Uiso 1 1 calc R . .
H2C H 0.1896 -0.5834 -0.4472 0.14(3) Uiso 1 1 calc R . .
O1 O -0.0687(15) -0.6358(8) -0.4515(5) 0.069(4) Uani 1 1 d . . .
C3 C -0.049(3) -0.6487(16) -0.3931(7) 0.110(10) Uani 1 1 d . . .
H3A H -0.0424 -0.5948 -0.3743 0.14(3) Uiso 1 1 calc R . .
H3B H 0.0318 -0.6801 -0.3874 0.14(3) Uiso 1 1 calc R . .
H3C H -0.1221 -0.6801 -0.3777 0.14(3) Uiso 1 1 calc R . .
C4 C -0.154(2) -0.6756(13) -0.5600(8) 0.050(5) Uani 1 1 d . . .
O2 O -0.2275(16) -0.7322(9) -0.5558(6) 0.067(4) Uani 1 1 d . . .
C5 C 0.098(2) -0.6680(14) -0.5755(9) 0.065(6) Uani 1 1 d . . .
O3 O 0.1785(16) -0.7209(12) -0.5712(7) 0.099(6) Uani 1 1 d . . .
C6 C 0.0936(17) -0.5032(12) -0.5849(8) 0.046(5) Uani 1 1 d . . .
O4 O 0.1624(16) -0.4487(9) -0.5976(8) 0.089(6) Uani 1 1 d . . .
O5 O -0.2594(13) -0.4277(8) -0.5923(5) 0.058(4) Uani 1 1 d . . .
O6 O -0.2945(13) -0.4940(9) -0.5025(5) 0.062(4) Uani 1 1 d . . .
O7 O -0.0999(12) -0.4063(9) -0.5173(6) 0.072(4) Uani 1 1 d . . .
O8 O -0.1482(15) -0.6848(9) -0.6804(5) 0.067(4) Uani 1 1 d . . .
O9 O 0.0649(12) -0.6261(7) -0.7042(5) 0.050(3) Uani 1 1 d . . .
O10 O -0.1156(12) -0.5295(8) -0.7031(5) 0.057(4) Uani 1 1 d . . .
C7 C -0.233(3) -0.4222(17) -0.6503(10) 0.109(11) Uani 1 1 d . . .
H7 H -0.1398 -0.4041 -0.6508 0.14(3) Uiso 1 1 calc R . .
C8 C -0.311(5) -0.336(2) -0.6733(14) 0.19(2) Uani 1 1 d . . .
H8A H -0.3826 -0.3197 -0.6481 0.14(3) Uiso 1 1 calc R . .
H8B H -0.2510 -0.2889 -0.6788 0.14(3) Uiso 1 1 calc R . .
C9 C -0.363(3) -0.3722(15) -0.7299(11) 0.097(9) Uani 1 1 d . . .
H9A H -0.4529 -0.3927 -0.7253 0.14(3) Uiso 1 1 calc R . .
H9B H -0.3629 -0.3280 -0.7586 0.14(3) Uiso 1 1 calc R . .
C10 C -0.285(4) -0.435(2) -0.7457(10) 0.166(18) Uani 1 1 d . . .
H10A H -0.2095 -0.4129 -0.7666 0.14(3) Uiso 1 1 calc R . .
H10B H -0.3331 -0.4737 -0.7702 0.14(3) Uiso 1 1 calc R . .
C11 C -0.234(3) -0.4849(18) -0.6893(8) 0.079(7) Uani 1 1 d . . .
H11 H -0.3017 -0.5264 -0.6784 0.14(3) Uiso 1 1 calc R . .
C12 C -0.370(3) -0.5646(13) -0.4902(8) 0.071(7) Uani 1 1 d . . .
H12 H -0.3143 -0.6156 -0.4904 0.14(3) Uiso 1 1 calc R . .
C13 C -0.424(4) -0.550(2) -0.4319(12) 0.109(11) Uani 1 1 d . . .
F1 F -0.5075(17) -0.6118(12) -0.4161(7) 0.133(6) Uani 1 1 d . . .
F2 F -0.3339(19) -0.5496(13) -0.3932(6) 0.143(8) Uani 1 1 d . . .
F3 F -0.491(2) -0.4765(12) -0.4277(7) 0.148(7) Uani 1 1 d . . .
C14 C -0.485(2) -0.5752(19) -0.5334(11) 0.084(8) Uani 1 1 d . . .
F4 F -0.5645(17) -0.5117(13) -0.5349(8) 0.151(8) Uani 1 1 d . . .
F5 F -0.547(2) -0.6490(18) -0.5228(8) 0.215(13) Uani 1 1 d . . .
F6 F -0.4266(12) -0.5910(9) -0.5844(5) 0.086(4) Uani 1 1 d . . .
C15 C -0.165(3) -0.3272(13) -0.4961(9) 0.082(8) Uani 1 1 d D A .
H15 H -0.2601 -0.3257 -0.5050 0.14(3) Uiso 1 1 calc R . .
C16 C -0.088(3) -0.2552(18) -0.5256(13) 0.18(2) Uani 1 1 d D . .
F7 F 0.034(5) -0.255(5) -0.502(3) 0.22(3) Uiso 0.53(6) 1 d PD A 5
F8 F -0.065(6) -0.278(2) -0.5797(13) 0.118(14) Uiso 0.53(6) 1 d PD A 5
F9 F -0.180(5) -0.195(3) -0.536(3) 0.22(2) Uiso 0.53(6) 1 d PD A 5
F7' F 0.029(6) -0.254(4) -0.530(3) 0.16(2) Uiso 0.47(6) 1 d P A 6
F8' F -0.141(5) -0.262(2) -0.5821(13) 0.090(14) Uiso 0.47(6) 1 d P A 6
F9' F -0.147(4) -0.191(2) -0.5035(19) 0.107(17) Uiso 0.47(6) 1 d P A 6
C17 C -0.139(4) -0.329(2) -0.4316(10) 0.118(10) Uiso 1 1 d D . .
F10 F -0.174(3) -0.245(2) -0.4185(13) 0.082(14) Uiso 0.46(5) 1 d P A 1
F11 F -0.038(5) -0.348(3) -0.410(2) 0.137(18) Uiso 0.46(5) 1 d P A 1
F12 F -0.239(5) -0.369(2) -0.4110(14) 0.100(16) Uiso 0.46(5) 1 d P A 1
F10' F -0.229(9) -0.280(5) -0.407(3) 0.28(4) Uiso 0.54(5) 1 d P A 2
F11' F -0.153(5) -0.399(2) -0.4067(13) 0.122(15) Uiso 0.54(5) 1 d P A 2
F12' F -0.008(4) -0.309(3) -0.4244(18) 0.141(16) Uiso 0.54(5) 1 d P A 2
C18 C 0.150(2) -0.5705(14) -0.7286(8) 0.062(6) Uani 1 1 d . B .
H18 H 0.1300 -0.5134 -0.7145 0.14(3) Uiso 1 1 calc R . .
C19 C 0.287(3) -0.590(2) -0.7143(13) 0.103(9) Uani 1 1 d . . .
F13 F 0.3759(16) -0.5385(13) -0.7303(11) 0.172(9) Uani 1 1 d . . .
F14 F 0.3274(17) -0.6662(12) -0.7294(10) 0.161(8) Uani 1 1 d . . .
F15 F 0.3028(12) -0.5926(15) -0.6554(9) 0.155(7) Uani 1 1 d . . .
C20 C 0.127(3) -0.5716(14) -0.7925(12) 0.108(10) Uani 1 1 d D . .
F16 F 0.002(3) -0.567(3) -0.8120(11) 0.092(12) Uiso 0.52(5) 1 d PD B 3
F17 F 0.202(4) -0.533(2) -0.8313(19) 0.122(14) Uiso 0.52(5) 1 d PD B 3
F18 F 0.149(3) -0.6515(15) -0.8107(11) 0.078(12) Uiso 0.52(5) 1 d PD B 3
F16' F 0.035(3) -0.520(2) -0.8058(10) 0.066(11) Uiso 0.48(5) 1 d P B 4
F17' F 0.243(4) -0.5196(19) -0.8109(15) 0.084(12) Uiso 0.48(5) 1 d P B 4
F18' F 0.080(12) -0.660(5) -0.811(3) 0.29(4) Uiso 0.48(5) 1 d P B 4
C21 C -0.169(2) -0.7121(13) -0.7332(10) 0.067(6) Uani 1 1 d D C .
H21 H -0.1195 -0.6758 -0.7596 0.14(3) Uiso 1 1 calc R . .
C22 C -0.111(4) -0.8021(16) -0.7353(15) 0.25(3) Uiso 1 1 d D . .
F19 F 0.010(4) -0.8103(19) -0.7144(13) 0.265(14) Uiso 1 1 d D . .
F20 F -0.178(3) -0.8557(18) -0.7032(12) 0.242(12) Uiso 1 1 d D . .
F21 F -0.096(3) -0.8421(15) -0.7830(11) 0.197(9) Uiso 1 1 d D . .
C23 C -0.315(3) -0.7143(17) -0.7513(11) 0.134(14) Uani 1 1 d D . .
F22 F -0.395(3) -0.727(3) -0.7066(12) 0.116(13) Uiso 0.59(5) 1 d PD C 9
F23 F -0.350(3) -0.6339(18) -0.7637(15) 0.105(12) Uiso 0.59(5) 1 d PD C 9
F24 F -0.327(3) -0.7700(18) -0.7957(9) 0.094(10) Uiso 0.59(5) 1 d PD C 9
F22' F -0.365(4) -0.784(3) -0.7078(14) 0.097(16) Uiso 0.41(5) 1 d P C 10
F23' F -0.371(6) -0.653(4) -0.731(3) 0.15(2) Uiso 0.41(5) 1 d P C 10
F24' F -0.379(5) -0.731(3) -0.7938(17) 0.109(16) Uiso 0.41(5) 1 d P C 10

loop_
_atom_site_aniso_label
_atom_site_aniso_U_11
_atom_site_aniso_U_22
_atom_site_aniso_U_33
_atom_site_aniso_U_23
_atom_site_aniso_U_13
_atom_site_aniso_U_12
Cr1 0.0402(16) 0.0497(18) 0.0415(15) 0.0069(15) -0.0043(15) 0.0023(16)
P1 0.042(3) 0.053(3) 0.044(3) -0.008(3) 0.003(3) 0.000(3)
P2 0.033(3) 0.045(3) 0.047(2) 0.009(2) -0.002(2) 0.005(2)
C1 0.038(12) 0.081(14) 0.053(11) -0.012(12) -0.010(10) 0.015(13)
C2 0.071(15) 0.13(2) 0.070(15) -0.037(14) -0.033(13) 0.006(16)
O1 0.065(10) 0.096(10) 0.045(7) 0.019(7) -0.006(8) -0.015(9)
C3 0.17(3) 0.13(2) 0.034(12) 0.018(12) -0.034(17) 0.01(2)
C4 0.048(13) 0.055(13) 0.046(12) 0.003(10) 0.033(11) 0.002(11)
O2 0.080(11) 0.050(8) 0.072(10) 0.005(8) 0.008(9) 0.000(8)
C5 0.062(15) 0.077(15) 0.056(13) 0.021(12) 0.009(13) 0.021(12)
O3 0.073(11) 0.134(15) 0.091(12) 0.021(11) -0.020(11) 0.047(12)
C6 0.016(9) 0.051(12) 0.072(13) 0.004(11) -0.014(9) -0.005(9)
O4 0.065(11) 0.074(11) 0.130(15) 0.004(10) 0.003(11) -0.026(9)
O5 0.057(8) 0.063(9) 0.055(8) 0.003(7) -0.008(7) 0.031(8)
O6 0.062(9) 0.078(10) 0.047(7) 0.003(7) 0.002(7) -0.003(8)
O7 0.048(8) 0.075(9) 0.092(10) -0.035(9) -0.005(8) -0.009(8)
O8 0.084(12) 0.085(10) 0.032(7) -0.013(7) -0.007(8) -0.021(9)
O9 0.045(8) 0.042(7) 0.063(8) -0.003(6) 0.012(7) 0.006(7)
O10 0.043(7) 0.077(9) 0.050(8) 0.019(7) 0.005(7) 0.031(7)
C7 0.16(3) 0.12(2) 0.055(15) 0.002(16) -0.024(17) 0.08(2)
C8 0.25(5) 0.19(3) 0.14(3) 0.02(3) 0.06(3) 0.15(4)
C9 0.12(2) 0.089(18) 0.084(18) 0.002(14) -0.040(18) 0.060(18)
C10 0.24(4) 0.21(4) 0.050(15) 0.012(18) 0.001(19) 0.17(4)
C11 0.091(19) 0.114(19) 0.033(12) 0.009(14) -0.003(13) 0.012(18)
C12 0.12(2) 0.049(13) 0.046(12) -0.003(10) 0.034(14) -0.007(14)
C13 0.14(3) 0.12(2) 0.07(2) 0.046(17) 0.07(2) 0.03(2)
F1 0.123(14) 0.180(17) 0.097(11) -0.005(11) 0.057(11) -0.016(13)
F2 0.138(15) 0.26(2) 0.033(7) 0.023(9) 0.003(9) 0.034(15)
F3 0.169(17) 0.157(14) 0.117(12) 0.005(12) 0.078(13) 0.059(14)
C14 0.047(14) 0.12(2) 0.084(18) 0.007(18) -0.015(14) -0.026(17)
F4 0.096(13) 0.198(19) 0.157(16) 0.014(14) -0.024(12) 0.075(15)
F5 0.162(19) 0.34(3) 0.145(16) -0.031(18) 0.024(15) -0.18(2)
F6 0.075(9) 0.107(9) 0.076(8) -0.010(8) 0.003(7) -0.021(9)
C15 0.11(2) 0.036(12) 0.102(18) -0.017(12) -0.010(17) -0.009(14)
C16 0.24(5) 0.20(4) 0.09(2) 0.03(2) 0.05(3) 0.18(4)
C18 0.047(13) 0.087(17) 0.051(12) 0.028(12) 0.020(11) 0.017(13)
C19 0.13(3) 0.08(2) 0.10(2) 0.01(2) 0.00(2) 0.02(2)
F13 0.078(11) 0.166(17) 0.27(2) 0.016(17) 0.033(15) -0.079(13)
F14 0.084(12) 0.137(15) 0.26(2) -0.072(17) -0.021(15) 0.042(12)
F15 0.030(7) 0.26(2) 0.177(17) -0.049(18) -0.013(10) -0.015(12)
C20 0.13(3) 0.057(17) 0.14(3) 0.005(17) 0.05(2) 0.005(18)
C21 0.054(14) 0.071(15) 0.075(16) -0.004(12) -0.005(13) -0.005(13)
C23 0.15(3) 0.16(3) 0.10(2) -0.07(2) 0.00(2) -0.06(3)

loop_
_geom_bond_atom_site_label_1
_geom_bond_atom_site_label_2
_geom_bond_distance
_geom_bond_site_symmetry_2
_geom_bond_publ_flag
Cr1 C5 1.81(2) . ?
Cr1 C4 1.86(2) . ?
Cr1 C6 1.88(2) . ?
Cr1 C1 1.968(18) . ?
Cr1 P2 2.220(5) . ?
Cr1 P1 2.263(7) . ?
P1 O7 1.600(13) . ?
P1 O5 1.599(13) . ?
P1 O6 1.625(14) . ?
P2 O10 1.575(13) . ?
P2 O8 1.637(15) . ?
P2 O9 1.653(13) . ?
C1 O1 1.36(2) . ?
C1 C2 1.54(3) . ?
C2 H2A 0.9600 . ?
C2 H2B 0.9600 . ?
C2 H2C 0.9600 . ?
O1 C3 1.41(2) . ?
C3 H3A 0.9600 . ?
C3 H3B 0.9600 . ?
C3 H3C 0.9600 . ?
C4 O2 1.16(2) . ?
C5 O3 1.17(2) . ?
C6 O4 1.144(19) . ?
O5 C7 1.40(3) . ?
O6 C12 1.38(2) . ?
O7 C15 1.49(2) . ?
O8 C21 1.33(2) . ?
O9 C18 1.36(2) . ?
O10 C11 1.42(3) . ?
C7 C11 1.35(3) . ?
C7 C8 1.66(4) . ?
C7 H7 0.9800 . ?
C8 C9 1.54(4) . ?
C8 H8A 0.9700 . ?
C8 H8B 0.9700 . ?
C9 C10 1.32(3) . ?
C9 H9A 0.9700 . ?
C9 H9B 0.9700 . ?
C10 C11 1.63(3) . ?
C10 H10A 0.9700 . ?
C10 H10B 0.9700 . ?
C11 H11 0.9800 . ?
C12 C13 1.49(3) . ?
C12 C14 1.55(3) . ?
C12 H12 0.9800 . ?
C13 F2 1.29(4) . ?
C13 F3 1.34(3) . ?
C13 F1 1.34(3) . ?
C14 F4 1.28(3) . ?
C14 F5 1.34(3) . ?
C14 F6 1.36(3) . ?
C15 C16 1.538(11) . ?
C15 C17 1.542(10) . ?
C15 H15 0.9800 . ?
C16 F7' 1.18(6) . ?
C16 F9' 1.29(4) . ?
C16 F8 1.347(19) . ?
C16 F9 1.35(2) . ?
C16 F7 1.35(2) . ?
C16 F8' 1.44(5) . ?
C17 F11 1.17(5) . ?
C17 F11' 1.25(4) . ?
C17 F12 1.29(5) . ?
C17 F10' 1.33(8) . ?
C17 F12' 1.37(5) . ?
C17 F10 1.41(5) . ?
C18 C19 1.45(4) . ?
C18 C20 1.52(3) . ?
C18 H18 0.9800 . ?
C19 F13 1.27(3) . ?
C19 F14 1.31(3) . ?
C19 F15 1.40(3) . ?
C20 F16' 1.28(4) . ?
C20 F17 1.333(19) . ?
C20 F18' 1.54(10) . ?
C20 F16 1.345(19) . ?
C20 F18 1.347(19) . ?
C20 F17' 1.49(4) . ?
C21 C23 1.53(4) . ?
C21 C22 1.535(11) . ?
C21 H21 0.9800 . ?
C22 F21 1.297(19) . ?
C22 F20 1.32(2) . ?
C22 F19 1.32(2) . ?
C23 F24' 1.22(5) . ?
C23 F22 1.341(19) . ?
C23 F23' 1.22(6) . ?
C23 F23 1.35(2) . ?
C23 F24 1.369(19) . ?
C23 F22' 1.58(5) . ?
